data_4079998
loop_
_publ_author_name
'Hicks, Jamie'
'Hadlington, Terrance J.'
'Schenk, Christian'
'Li, Jiaye'
'Jones, Cameron'

_publ_section_title
;
 Utilizing Steric Bulk to Stabilize Molybdenum Aminogermylyne and
 Aminogermylene Complexes
;
_journal_issue 1
_journal_name_full Organometallics
_journal_page_first 323
_journal_paper_doi 10.1021/om301144h
_journal_volume 32
_journal_year 2013
_chemical_formula_sum 'C39 H33 N'
_chemical_formula_weight 515.66
_chemical_name_systematic
; 
 ? 
;
_space_group_IT_number 62
_symmetry_cell_setting orthorhombic
_symmetry_space_group_name_Hall '-P 2ac 2n'
_symmetry_space_group_name_H-M 'P n m a'
_atom_sites_solution_hydrogens geom
_atom_sites_solution_primary direct
_atom_sites_solution_secondary difmap
_audit_creation_method SHELXL-97
_cell_angle_alpha 90.00
_cell_angle_beta 90.00
_cell_angle_gamma 90.00
_cell_formula_units_Z 4
_cell_length_a 18.0319(12)
_cell_length_b 21.0177(13)
_cell_length_c 7.8317(5)
_cell_measurement_temperature 123(2)
_cell_volume 2968.1(3)
_computing_structure_refinement 'SHELXL-97 (Sheldrick, 1997)'
_computing_structure_solution 'SHELXS-97 (Sheldrick, 1990)'
_diffrn_ambient_temperature 123(2)
_diffrn_measured_fraction_theta_full 0.998
_diffrn_measured_fraction_theta_max 0.998
_diffrn_measurement_device_type 'Oxford Gemini Ultra'
_diffrn_radiation_monochromator graphite
_diffrn_radiation_source 'Enhance (Mo) X-ray Source'
_diffrn_radiation_type MoK\a
_diffrn_radiation_wavelength 0.71073
_diffrn_reflns_av_R_equivalents 0.0334
_diffrn_reflns_av_sigmaI/netI 0.0365
_diffrn_reflns_limit_h_max 18
_diffrn_reflns_limit_h_min -22
_diffrn_reflns_limit_k_max 21
_diffrn_reflns_limit_k_min -25
_diffrn_reflns_limit_l_max 6
_diffrn_reflns_limit_l_min -9
_diffrn_reflns_number 11005
_diffrn_reflns_theta_full 26.00
_diffrn_reflns_theta_max 26.00
_diffrn_reflns_theta_min 2.98
_exptl_absorpt_coefficient_mu 0.066
_exptl_absorpt_correction_T_max 0.9941
_exptl_absorpt_correction_T_min 0.9915
_exptl_crystal_colour colourless
_exptl_crystal_density_diffrn 1.154
_exptl_crystal_density_method 'not measured'
_exptl_crystal_description block
_exptl_crystal_F_000 1096
_exptl_crystal_size_max 0.13
_exptl_crystal_size_mid 0.10
_exptl_crystal_size_min 0.09
_refine_diff_density_max 0.218
_refine_diff_density_min -0.282
_refine_diff_density_rms 0.037
_refine_ls_extinction_method none
_refine_ls_goodness_of_fit_ref 1.021
_refine_ls_hydrogen_treatment constr
_refine_ls_matrix_type full
_refine_ls_number_parameters 206
_refine_ls_number_reflns 3006
_refine_ls_number_restraints 0
_refine_ls_restrained_S_all 1.021
_refine_ls_R_factor_all 0.0643
_refine_ls_R_factor_gt 0.0417
_refine_ls_shift/su_max 0.000
_refine_ls_shift/su_mean 0.000
_refine_ls_structure_factor_coef Fsqd
_refine_ls_weighting_details 'calc w=1/[\s^2^(Fo^2^)+(0.0465P)^2^+0.8738P] where P=(Fo^2^+2Fc^2^)/3'
_refine_ls_weighting_scheme calc
_refine_ls_wR_factor_gt 0.0983
_refine_ls_wR_factor_ref 0.1112
_reflns_number_gt 2223
_reflns_number_total 3006
_reflns_threshold_expression >2sigma(I)
_cod_data_source_file om301144h_si_002.cif
_cod_data_source_block HLph
_cod_original_sg_symbol_H-M Pnma
_cod_database_code 4079998

loop_
_symmetry_equiv_pos_as_xyz
'x, y, z'
'-x+1/2, -y, z+1/2'
'x+1/2, -y+1/2, -z+1/2'
'-x, y+1/2, -z'
'-x, -y, -z'
'x-1/2, y, -z-1/2'
'-x-1/2, y-1/2, z-1/2'
'x, -y-1/2, z'

loop_
_atom_site_label
_atom_site_type_symbol
_atom_site_fract_x
_atom_site_fract_y
_atom_site_fract_z
_atom_site_U_iso_or_equiv
_atom_site_adp_type
_atom_site_occupancy
_atom_site_symmetry_multiplicity
_atom_site_calc_flag
_atom_site_refinement_flags
_atom_site_disorder_assembly
_atom_site_disorder_group
N1 N 0.66200(9) 0.7500 0.3566(2) 0.0237(4) Uani 1 2 d S A .
H1 H 0.6298 0.7500 0.4411 0.028 Uiso 1 2 calc SR . .
C1 C 0.63466(10) 0.7500 0.1853(2) 0.0202(4) Uani 1 2 d S . .
C2 C 0.62066(8) 0.69218(6) 0.10371(17) 0.0212(3) Uani 1 1 d . . .
C3 C 0.59019(8) 0.69304(7) -0.05971(16) 0.0219(3) Uani 1 1 d . . .
H3 H 0.5806 0.6539 -0.1164 0.026 Uiso 1 1 calc R . .
C4 C 0.57348(11) 0.7500 -0.1417(2) 0.0210(4) Uani 1 2 d S . .
C5 C 0.53559(12) 0.7500 -0.3135(2) 0.0264(5) Uani 1 2 d S . .
H5A H 0.5583 0.7176 -0.3868 0.040 Uiso 0.50 1 calc PR . .
H5B H 0.5411 0.7919 -0.3667 0.040 Uiso 0.50 1 calc PR . .
H5C H 0.4828 0.7404 -0.2986 0.040 Uiso 0.50 1 calc PR . .
C6 C 0.63606(8) 0.63002(6) 0.19905(17) 0.0246(3) Uani 1 1 d . . .
H6 H 0.6835 0.6367 0.2626 0.030 Uiso 1 1 calc R . .
C7 C 0.64926(8) 0.57358(7) 0.07956(17) 0.0252(3) Uani 1 1 d . . .
C8 C 0.60331(9) 0.52056(7) 0.07680(18) 0.0289(4) Uani 1 1 d . . .
H8 H 0.5603 0.5196 0.1467 0.035 Uiso 1 1 calc R . .
C9 C 0.61972(10) 0.46878(8) -0.0275(2) 0.0360(4) Uani 1 1 d . . .
H9 H 0.5883 0.4325 -0.0267 0.043 Uiso 1 1 calc R . .
C10 C 0.68132(10) 0.46989(8) -0.1320(2) 0.0408(4) Uani 1 1 d . . .
H10 H 0.6925 0.4344 -0.2024 0.049 Uiso 1 1 calc R . .
C11 C 0.72657(10) 0.52280(8) -0.1337(2) 0.0410(4) Uani 1 1 d . . .
H11 H 0.7684 0.5241 -0.2073 0.049 Uiso 1 1 calc R . .
C12 C 0.71102(9) 0.57411(8) -0.02821(19) 0.0336(4) Uani 1 1 d . . .
H12 H 0.7428 0.6101 -0.0292 0.040 Uiso 1 1 calc R . .
C13 C 0.57704(9) 0.61672(6) 0.33374(17) 0.0256(3) Uani 1 1 d . . .
C14 C 0.50347(9) 0.63316(7) 0.30921(18) 0.0301(4) Uani 1 1 d . . .
H14 H 0.4893 0.6548 0.2078 0.036 Uiso 1 1 calc R . .
C15 C 0.44984(10) 0.61844(8) 0.4309(2) 0.0390(4) Uani 1 1 d . . .
H15 H 0.3996 0.6302 0.4123 0.047 Uiso 1 1 calc R . .
C16 C 0.46956(12) 0.58680(8) 0.5787(2) 0.0422(5) Uani 1 1 d . . .
H16 H 0.4330 0.5765 0.6616 0.051 Uiso 1 1 calc R . .
C17 C 0.54259(11) 0.57031(7) 0.60487(19) 0.0407(5) Uani 1 1 d . . .
H17 H 0.5563 0.5486 0.7065 0.049 Uiso 1 1 calc R . .
C18 C 0.59619(10) 0.58502(7) 0.48457(18) 0.0333(4) Uani 1 1 d . . .
H18 H 0.6464 0.5735 0.5046 0.040 Uiso 1 1 calc R . .
C19 C 0.73643(13) 0.7500 0.3952(3) 0.0362(6) Uani 1 2 d S . .
C20 C 0.75762(19) 0.7319(2) 0.5648(4) 0.0541(19) Uani 0.50 1 d P A -1
H20 H 0.7206 0.7238 0.6485 0.065 Uiso 0.50 1 calc PR A -1
C21 C 0.8312(2) 0.7261(2) 0.6065(5) 0.078(2) Uani 0.50 1 d P A -1
H21 H 0.8449 0.7184 0.7218 0.093 Uiso 0.50 1 calc PR A -1
C22 C 0.8853(2) 0.7314(3) 0.4839(5) 0.073(3) Uani 0.50 1 d P A -1
H22 H 0.9356 0.7229 0.5110 0.087 Uiso 0.50 1 calc PR A -1
C23 C 0.86472(14) 0.7500 0.3151(4) 0.0581(8) Uani 1 2 d S . .
H23 H 0.9014 0.7621 0.2345 0.070 Uiso 0.50 1 calc PR A .
C24 C 0.79119(12) 0.7500 0.2713(3) 0.0346(5) Uani 1 2 d S A .
H24 H 0.7776 0.7500 0.1541 0.042 Uiso 1 2 calc SR . .

loop_
_atom_site_aniso_label
_atom_site_aniso_U_11
_atom_site_aniso_U_22
_atom_site_aniso_U_33
_atom_site_aniso_U_23
_atom_site_aniso_U_13
_atom_site_aniso_U_12
N1 0.0193(9) 0.0332(10) 0.0185(8) 0.000 0.0004(7) 0.000
C1 0.0141(10) 0.0290(11) 0.0177(9) 0.000 0.0015(8) 0.000
C2 0.0165(7) 0.0244(8) 0.0226(7) 0.0018(6) 0.0025(6) 0.0015(6)
C3 0.0218(7) 0.0230(7) 0.0210(7) -0.0026(5) 0.0015(6) 0.0005(6)
C4 0.0190(10) 0.0263(10) 0.0177(9) 0.000 0.0031(8) 0.000
C5 0.0315(12) 0.0277(11) 0.0201(9) 0.000 0.0001(9) 0.000
C6 0.0269(8) 0.0243(8) 0.0227(7) 0.0008(6) -0.0039(6) 0.0025(6)
C7 0.0295(8) 0.0245(8) 0.0217(7) 0.0030(6) -0.0045(6) 0.0084(6)
C8 0.0351(9) 0.0277(8) 0.0238(7) 0.0017(6) -0.0019(7) 0.0037(7)
C9 0.0446(11) 0.0295(8) 0.0340(8) -0.0033(7) -0.0054(8) 0.0040(8)
C10 0.0489(11) 0.0373(10) 0.0361(9) -0.0118(7) -0.0029(8) 0.0155(9)
C11 0.0370(10) 0.0478(11) 0.0381(9) -0.0055(8) 0.0053(8) 0.0142(9)
C12 0.0305(9) 0.0344(9) 0.0359(8) -0.0004(7) 0.0008(7) 0.0054(7)
C13 0.0373(9) 0.0196(7) 0.0199(7) -0.0030(5) -0.0009(6) -0.0008(7)
C14 0.0368(9) 0.0324(8) 0.0212(7) 0.0001(6) 0.0004(7) -0.0062(7)
C15 0.0399(10) 0.0431(10) 0.0340(8) -0.0046(7) 0.0059(8) -0.0109(8)
C16 0.0649(13) 0.0326(9) 0.0289(8) -0.0022(7) 0.0155(9) -0.0141(9)
C17 0.0766(14) 0.0239(8) 0.0214(7) 0.0005(6) 0.0048(9) -0.0030(9)
C18 0.0531(11) 0.0241(8) 0.0226(7) -0.0013(6) -0.0041(7) 0.0059(7)
C19 0.0247(12) 0.0536(15) 0.0303(11) 0.000 -0.0039(10) 0.000
C20 0.0344(17) 0.097(6) 0.0308(15) -0.0039(17) -0.0062(14) 0.0080(19)
C21 0.040(2) 0.151(7) 0.0415(19) -0.016(2) -0.0190(18) 0.022(2)
C22 0.0269(17) 0.129(8) 0.062(2) -0.034(3) -0.0149(17) 0.021(2)
C23 0.0255(14) 0.097(2) 0.0513(16) 0.000 0.0010(13) 0.000
C24 0.0279(13) 0.0396(13) 0.0365(12) 0.000 0.0004(10) 0.000

loop_
_atom_type_symbol
_atom_type_description
_atom_type_scat_dispersion_real
_atom_type_scat_dispersion_imag
_atom_type_scat_source
C C 0.0033 0.0016 'International Tables Vol C Tables 4.2.6.8 and 6.1.1.4'
H H 0.0000 0.0000 'International Tables Vol C Tables 4.2.6.8 and 6.1.1.4'
N N 0.0061 0.0033 'International Tables Vol C Tables 4.2.6.8 and 6.1.1.4'

loop_
_geom_angle_atom_site_label_1
_geom_angle_atom_site_label_2
_geom_angle_atom_site_label_3
_geom_angle
_geom_angle_site_symmetry_1
_geom_angle_site_symmetry_3
C19 N1 C1 122.84(17) . .
C2 C1 C2 121.06(17) . 8_575
C2 C1 N1 119.46(8) . .
C2 C1 N1 119.46(8) 8_575 .
C3 C2 C1 118.71(13) . .
C3 C2 C6 122.08(12) . .
C1 C2 C6 119.16(12) . .
C4 C3 C2 121.38(13) . .
C3 C4 C3 118.69(17) . 8_575
C3 C4 C5 120.64(9) . .
C3 C4 C5 120.64(9) 8_575 .
C13 C6 C7 112.94(12) . .
C13 C6 C2 111.57(11) . .
C7 C6 C2 113.07(11) . .
C8 C7 C12 118.20(14) . .
C8 C7 C6 122.61(13) . .
C12 C7 C6 119.17(13) . .
C7 C8 C9 120.62(15) . .
C10 C9 C8 120.38(16) . .
C11 C10 C9 119.72(15) . .
C10 C11 C12 120.08(16) . .
C11 C12 C7 120.98(15) . .
C14 C13 C18 118.19(14) . .
C14 C13 C6 121.82(12) . .
C18 C13 C6 119.95(14) . .
C13 C14 C15 120.99(14) . .
C16 C15 C14 120.11(17) . .
C17 C16 C15 119.49(16) . .
C16 C17 C18 120.65(15) . .
C17 C18 C13 120.56(16) . .
N1 C19 C24 122.8(2) . .
N1 C19 C20 117.6(2) . 8_575
C24 C19 C20 117.4(2) . 8_575
N1 C19 C20 117.6(2) . .
C24 C19 C20 117.4(2) . .
C20 C19 C20 30.8(3) 8_575 .
C21 C20 C19 120.1(3) . .
C20 C21 C22 120.9(3) . .
C21 C22 C23 119.1(3) . .
C24 C23 C22 118.9(3) . .
C24 C23 C22 118.9(3) . 8_575
C22 C23 C22 31.7(4) . 8_575
C23 C24 C19 121.0(2) . .

loop_
_geom_bond_atom_site_label_1
_geom_bond_atom_site_label_2
_geom_bond_distance
_geom_bond_site_symmetry_2
N1 C19 1.376(3) .
N1 C1 1.430(2) .
C1 C2 1.3959(16) .
C1 C2 1.3959(16) 8_575
C2 C3 1.3929(19) .
C2 C6 1.5301(18) .
C3 C4 1.3916(16) .
C4 C3 1.3916(16) 8_575
C4 C5 1.509(3) .
C6 C13 1.524(2) .
C6 C7 1.5296(19) .
C7 C8 1.389(2) .
C7 C12 1.397(2) .
C8 C9 1.393(2) .
C9 C10 1.380(2) .
C10 C11 1.379(2) .
C11 C12 1.387(2) .
C13 C14 1.384(2) .
C13 C18 1.3994(19) .
C14 C15 1.393(2) .
C15 C16 1.381(2) .
C16 C17 1.377(3) .
C17 C18 1.385(2) .
C19 C24 1.384(3) .
C19 C20 1.434(4) 8_575
C19 C20 1.434(4) .
C20 C21 1.371(5) .
C21 C22 1.373(5) .
C22 C23 1.427(5) .
C23 C24 1.370(3) .
C23 C22 1.427(5) 8_575
